data_7236955
loop_
_publ_author_name
'Li, Jinbiao'
'Wu, Yishi'
'Xu, Zhenzhen'
'Liao, Qing'
'Zhang, Haihua'
'Zhang, Yi'
'Xiao, Lu'
'Yao, Jiannian'
'Fu, Hongbing'

_publ_section_title
;
 Tuning the organic microcrystal laser wavelength of ESIPT-active
 compounds via controlling the excited enol* and keto* emissions
;
_journal_issue 46
_journal_name_full 'Journal of Materials Chemistry C'
_journal_page_first 12235
_journal_paper_doi 10.1039/C7TC04207H
_journal_volume 5
_journal_year 2017
_chemical_formula_moiety 'C17 H16 F N O3'
_chemical_formula_sum 'C17 H16 F N O3'
_chemical_formula_weight 301.31
_space_group_crystal_system monoclinic
_space_group_IT_number 14
_space_group_name_Hall '-P 2yn'
_space_group_name_H-M_alt 'P 1 21/n 1'
_atom_sites_solution_hydrogens mixed
_atom_sites_solution_primary direct
_audit_creation_date 2015-06-23
_audit_creation_method
;
Olex2 1.2
(compiled 2015.01.26 svn.r3150 for OlexSys, GUI svn.r4998)
;
_audit_update_record
;
2016-12-23 deposited with the CCDC.
2017-11-03 downloaded from the CCDC.
;
_cell_angle_alpha 90
_cell_angle_beta 117.644(4)
_cell_angle_gamma 90
_cell_formula_units_Z 4
_cell_length_a 11.931(4)
_cell_length_b 10.515(3)
_cell_length_c 12.710(5)
_cell_measurement_reflns_used 4105
_cell_measurement_temperature 173.1500
_cell_measurement_theta_max 27.4667
_cell_measurement_theta_min 1.8087
_cell_volume 1412.5(8)
_computing_cell_refinement 'CrystalClear (Rigaku Inc., 2007)'
_computing_data_collection 'CrystalClear (Rigaku Inc., 2007)'
_computing_data_reduction 'CrystalClear (Rigaku Inc., 2007)'
_computing_molecular_graphics 'Olex2 (Dolomanov et al., 2009)'
_computing_publication_material 'CIFTAB (Sheldrick, 2013)'
_computing_structure_refinement 'SHELXL (Sheldrick, 2014)'
_computing_structure_solution
;
'SHELXT (Sheldrick, 2014)'
;
_diffrn_ambient_temperature 173.1500
_diffrn_detector_area_resol_mean 28.5714
_diffrn_measured_fraction_theta_full 0.992
_diffrn_measured_fraction_theta_max 0.992
_diffrn_measurement_details
;
scan:
	Number of images: 360
	           Slice: -110.0000 - 70.0000
	     Image width: 0.5000
	        Exp time: 8.0000
	   Rotation axis: Omega
	           Omega: 0.0000
	             Chi: 45.0000
	             Phi: 90.0000
	             XTD: 45.0936
	          2theta: -19.7326
scan:
	Number of images: 270
	           Slice: -110.0000 - 25.0000
	     Image width: 0.5000
	        Exp time: 8.0000
	   Rotation axis: Omega
	           Omega: 0.0000
	             Chi: 45.0000
	             Phi: 270.0000
	             XTD: 45.0936
	          2theta: -19.7326
;
_diffrn_measurement_device
;
Saturn724+ (2x2 bin mode)
;
_diffrn_measurement_device_details
;
AFC10: Fixed Chi 2 circle
;
_diffrn_measurement_device_type 'Saturn724+ CCD'
_diffrn_measurement_method '\w scans at fixed \c = 45\%'
_diffrn_orient_matrix_type d*Trek
_diffrn_orient_matrix_UB_11 -0.0930
_diffrn_orient_matrix_UB_12 -0.0152
_diffrn_orient_matrix_UB_13 0.0081
_diffrn_orient_matrix_UB_21 -0.0173
_diffrn_orient_matrix_UB_22 0.0868
_diffrn_orient_matrix_UB_23 -0.0349
_diffrn_orient_matrix_UB_31 -0.0420
_diffrn_orient_matrix_UB_32 -0.0363
_diffrn_orient_matrix_UB_33 -0.0693
_diffrn_radiation_detector CCD
_diffrn_radiation_monochromator 'Graphite Monochromator'
_diffrn_radiation_type MoK\a
_diffrn_radiation_wavelength 0.71073
_diffrn_reflns_av_R_equivalents 0.0289
_diffrn_reflns_av_unetI/netI 0.0260
_diffrn_reflns_Laue_measured_fraction_full 0.992
_diffrn_reflns_Laue_measured_fraction_max 0.992
_diffrn_reflns_limit_h_max 15
_diffrn_reflns_limit_h_min -15
_diffrn_reflns_limit_k_max 13
_diffrn_reflns_limit_k_min -13
_diffrn_reflns_limit_l_max 16
_diffrn_reflns_limit_l_min -16
_diffrn_reflns_number 9391
_diffrn_reflns_point_group_measured_fraction_full 0.992
_diffrn_reflns_point_group_measured_fraction_max 0.992
_diffrn_reflns_theta_full 26.000
_diffrn_reflns_theta_max 27.466
_diffrn_reflns_theta_min 2.739
_diffrn_source 'Sealed Tube'
_diffrn_source_current 30.0000
_diffrn_source_power 1.5000
_diffrn_source_voltage 50.0000
_exptl_absorpt_coefficient_mu 0.106
_exptl_absorpt_correction_T_max 1.0000
_exptl_absorpt_correction_T_min 0.8194
_exptl_absorpt_correction_type multi-scan
_exptl_absorpt_process_details 'CrystalClear (Rigaku Inc., 2007)'
_exptl_crystal_colour yellow
_exptl_crystal_colour_primary yellow
_exptl_crystal_density_diffrn 1.417
_exptl_crystal_description plate
_exptl_crystal_F_000 632
_exptl_crystal_size_max 0.35
_exptl_crystal_size_mid 0.3
_exptl_crystal_size_min 0.015
_refine_diff_density_max 0.235
_refine_diff_density_min -0.191
_refine_diff_density_rms 0.039
_refine_ls_extinction_method none
_refine_ls_goodness_of_fit_ref 1.176
_refine_ls_hydrogen_treatment mixed
_refine_ls_matrix_type full
_refine_ls_number_parameters 209
_refine_ls_number_reflns 3230
_refine_ls_number_restraints 0
_refine_ls_restrained_S_all 1.176
_refine_ls_R_factor_all 0.0568
_refine_ls_R_factor_gt 0.0528
_refine_ls_shift/su_max 0.001
_refine_ls_shift/su_mean 0.000
_refine_ls_structure_factor_coef Fsqd
_refine_ls_weighting_details 'w=1/[\s^2^(Fo^2^)+(0.0440P)^2^+0.5703P] where P=(Fo^2^+2Fc^2^)/3'
_refine_ls_weighting_scheme calc
_refine_ls_wR_factor_gt 0.1207
_refine_ls_wR_factor_ref 0.1233
_reflns_Friedel_coverage 0.000
_reflns_number_gt 3052
_reflns_number_total 3230
_reflns_threshold_expression 'I > 2\s(I)'
_cod_data_source_file c7tc04207h2.cif
_cod_data_source_block sa4188
_cod_database_code 7236955
_shelx_space_group_comment
;
The symmetry employed for this shelxl refinement is uniquely defined
by the following loop, which should always be used as a source of
symmetry information in preference to the above space-group names.
They are only intended as comments.
;
_diffrn_number_total 3415
_olex2_refinement_description
;
1. Fixed Uiso
 At 1.2 times of:
  All C(H) groups
 At 1.5 times of:
  All C(H,H,H) groups
2.a Aromatic/amide H refined with riding coordinates:
 C2(H2), C5(H5), C6(H6), C8(H8), C11(H11), C12(H12), C14(H14), C15(H15)
2.b Idealised Me refined as rotating group:
 C16(H16A,H16B,H16C), C17(H17A,H17B,H17C)
;
_shelx_shelxl_version_number 2014/7
_olex2_submission_special_instructions 'No special instructions were received'

loop_
_space_group_symop_operation_xyz
'x, y, z'
'-x+1/2, y+1/2, -z+1/2'
'-x, -y, -z'
'x-1/2, -y-1/2, z-1/2'

loop_
_atom_site_label
_atom_site_type_symbol
_atom_site_fract_x
_atom_site_fract_y
_atom_site_fract_z
_atom_site_U_iso_or_equiv
_atom_site_adp_type
_atom_site_occupancy
_atom_site_site_symmetry_order
_atom_site_calc_flag
_atom_site_refinement_flags_posn
F1 F 0.14592(9) 0.85738(11) 0.29920(10) 0.0444(3) Uani 1 1 d .
O1 O 0.23516(11) 0.60465(12) 0.04497(10) 0.0358(3) Uani 1 1 d .
O2 O 0.46336(10) 0.55636(11) 0.10128(9) 0.0304(3) Uani 1 1 d .
O3 O 0.68567(11) 0.49856(12) 0.15049(10) 0.0329(3) Uani 1 1 d .
N1 N 1.25641(12) 0.61132(13) 0.50799(12) 0.0301(3) Uani 1 1 d .
C1 C 0.23338(15) 0.80041(16) 0.27564(15) 0.0316(4) Uani 1 1 d .
C2 C 0.19190(15) 0.72776(16) 0.17504(15) 0.0324(4) Uani 1 1 d .
H2 H 0.1058 0.7165 0.1258 0.039 Uiso 1 1 calc R
C3 C 0.28071(14) 0.67080(15) 0.14753(13) 0.0275(3) Uani 1 1 d .
C4 C 0.41162(13) 0.68541(14) 0.22484(13) 0.0240(3) Uani 1 1 d .
C5 C 0.44743(14) 0.75983(14) 0.32729(13) 0.0259(3) Uani 1 1 d .
H5 H 0.5331 0.7698 0.3792 0.031 Uiso 1 1 calc R
C6 C 0.36002(15) 0.81874(15) 0.35370(14) 0.0302(3) Uani 1 1 d .
H6 H 0.3853 0.8687 0.4213 0.036 Uiso 1 1 calc R
C7 C 0.50535(14) 0.62396(14) 0.19549(12) 0.0248(3) Uani 1 1 d .
C8 C 0.63730(14) 0.63868(14) 0.26836(13) 0.0249(3) Uani 1 1 d .
H8 H 0.6661 0.6920 0.3342 0.030 Uiso 1 1 calc R
C9 C 0.72428(13) 0.57553(14) 0.24381(12) 0.0238(3) Uani 1 1 d .
C10 C 0.86083(13) 0.58614(14) 0.31345(12) 0.0232(3) Uani 1 1 d .
C11 C 0.91892(14) 0.66809(15) 0.41085(13) 0.0266(3) Uani 1 1 d .
H11 H 0.8686 0.7169 0.4333 0.032 Uiso 1 1 calc R
C12 C 1.04793(14) 0.67846(15) 0.47410(13) 0.0270(3) Uani 1 1 d .
H12 H 1.0833 0.7347 0.5377 0.032 Uiso 1 1 calc R
C13 C 1.12789(13) 0.60461(14) 0.44381(12) 0.0241(3) Uani 1 1 d .
C14 C 1.06962(14) 0.52392(15) 0.34457(13) 0.0269(3) Uani 1 1 d .
H14 H 1.1196 0.4755 0.3213 0.032 Uiso 1 1 calc R
C15 C 0.94009(14) 0.51543(15) 0.28140(13) 0.0265(3) Uani 1 1 d .
H15 H 0.9042 0.4616 0.2160 0.032 Uiso 1 1 calc R
C16 C 1.33701(15) 0.52929(16) 0.48072(15) 0.0319(4) Uani 1 1 d .
H16A H 1.3128 0.4422 0.4809 0.048 Uiso 1 1 calc GR
H16B H 1.4235 0.5407 0.5394 0.048 Uiso 1 1 calc GR
H16C H 1.3281 0.5505 0.4038 0.048 Uiso 1 1 calc GR
C17 C 1.31472(15) 0.69731(18) 0.60878(15) 0.0354(4) Uani 1 1 d .
H17A H 1.2955 0.7836 0.5816 0.053 Uiso 1 1 calc GR
H17B H 1.4047 0.6852 0.6475 0.053 Uiso 1 1 calc GR
H17C H 1.2824 0.6799 0.6638 0.053 Uiso 1 1 calc GR
H1 H 0.309(3) 0.569(2) 0.040(2) 0.076(8) Uiso 1 1 d .
H3 H 0.597(2) 0.503(2) 0.113(2) 0.068(7) Uiso 1 1 d .

loop_
_atom_site_aniso_label
_atom_site_aniso_U_11
_atom_site_aniso_U_22
_atom_site_aniso_U_33
_atom_site_aniso_U_23
_atom_site_aniso_U_13
_atom_site_aniso_U_12
F1 0.0328(5) 0.0485(6) 0.0589(7) -0.0041(5) 0.0273(5) 0.0081(5)
O1 0.0223(6) 0.0478(7) 0.0315(6) -0.0062(5) 0.0076(5) 0.0008(5)
O2 0.0232(5) 0.0404(6) 0.0263(5) -0.0054(5) 0.0105(4) -0.0034(5)
O3 0.0228(6) 0.0429(7) 0.0296(6) -0.0115(5) 0.0094(4) -0.0016(5)
N1 0.0206(6) 0.0363(7) 0.0321(7) -0.0101(6) 0.0111(5) 0.0005(5)
C1 0.0282(8) 0.0318(8) 0.0418(9) 0.0058(7) 0.0222(7) 0.0061(7)
C2 0.0208(7) 0.0376(9) 0.0372(8) 0.0049(7) 0.0119(6) 0.0024(6)
C3 0.0235(7) 0.0303(8) 0.0273(7) 0.0044(6) 0.0105(6) 0.0011(6)
C4 0.0215(7) 0.0262(7) 0.0249(7) 0.0054(6) 0.0113(6) 0.0004(6)
C5 0.0219(7) 0.0283(8) 0.0273(7) 0.0050(6) 0.0112(6) 0.0004(6)
C6 0.0316(8) 0.0307(8) 0.0316(8) 0.0014(6) 0.0176(7) 0.0006(7)
C7 0.0230(7) 0.0285(8) 0.0229(7) 0.0050(6) 0.0107(6) -0.0006(6)
C8 0.0224(7) 0.0294(8) 0.0223(7) -0.0005(6) 0.0098(6) -0.0004(6)
C9 0.0228(7) 0.0262(7) 0.0215(7) 0.0016(5) 0.0094(6) -0.0006(6)
C10 0.0210(7) 0.0264(7) 0.0217(6) 0.0022(6) 0.0095(5) 0.0013(6)
C11 0.0235(7) 0.0317(8) 0.0267(7) -0.0036(6) 0.0134(6) 0.0024(6)
C12 0.0243(7) 0.0316(8) 0.0247(7) -0.0077(6) 0.0110(6) -0.0002(6)
C13 0.0205(7) 0.0274(7) 0.0246(7) 0.0009(6) 0.0106(6) 0.0004(6)
C14 0.0254(7) 0.0284(8) 0.0293(7) -0.0043(6) 0.0147(6) 0.0025(6)
C15 0.0255(7) 0.0285(8) 0.0246(7) -0.0058(6) 0.0108(6) -0.0006(6)
C16 0.0240(8) 0.0372(9) 0.0357(8) -0.0016(7) 0.0149(6) 0.0046(7)
C17 0.0222(8) 0.0447(10) 0.0348(8) -0.0133(7) 0.0095(6) -0.0038(7)

loop_
_atom_type_symbol
_atom_type_description
_atom_type_scat_dispersion_real
_atom_type_scat_dispersion_imag
_atom_type_scat_source
C C 0.0033 0.0016 'International Tables Vol C Tables 4.2.6.8 and 6.1.1.4'
H H 0.0000 0.0000 'International Tables Vol C Tables 4.2.6.8 and 6.1.1.4'
F F 0.0171 0.0103 'International Tables Vol C Tables 4.2.6.8 and 6.1.1.4'
N N 0.0061 0.0033 'International Tables Vol C Tables 4.2.6.8 and 6.1.1.4'
O O 0.0106 0.0060 'International Tables Vol C Tables 4.2.6.8 and 6.1.1.4'

loop_
_geom_angle_atom_site_label_1
_geom_angle_atom_site_label_2
_geom_angle_atom_site_label_3
_geom_angle
C3 O1 H1 106.9(15)
C9 O3 H3 104.9(15)
C13 N1 C16 120.87(13)
C13 N1 C17 120.28(12)
C16 N1 C17 118.79(13)
F1 C1 C2 118.18(15)
F1 C1 C6 118.56(15)
C2 C1 C6 123.27(15)
C1 C2 H2 120.5
C1 C2 C3 119.06(15)
C3 C2 H2 120.5
O1 C3 C2 116.80(14)
O1 C3 C4 123.13(14)
C2 C3 C4 120.06(15)
C3 C4 C7 119.77(14)
C5 C4 C3 117.83(13)
C5 C4 C7 122.40(13)
C4 C5 H5 118.8
C6 C5 C4 122.38(14)
C6 C5 H5 118.8
C1 C6 H6 121.3
C5 C6 C1 117.37(15)
C5 C6 H6 121.3
O2 C7 C4 117.71(13)
O2 C7 C8 120.45(13)
C8 C7 C4 121.83(13)
C7 C8 H8 119.3
C9 C8 C7 121.48(14)
C9 C8 H8 119.3
O3 C9 C8 120.50(13)
O3 C9 C10 114.63(13)
C8 C9 C10 124.87(13)
C11 C10 C9 122.76(13)
C11 C10 C15 117.32(13)
C15 C10 C9 119.89(13)
C10 C11 H11 119.1
C12 C11 C10 121.88(14)
C12 C11 H11 119.1
C11 C12 H12 119.6
C11 C12 C13 120.80(14)
C13 C12 H12 119.6
N1 C13 C12 121.44(13)
N1 C13 C14 121.18(13)
C14 C13 C12 117.37(13)
C13 C14 H14 119.4
C15 C14 C13 121.10(13)
C15 C14 H14 119.4
C10 C15 H15 119.3
C14 C15 C10 121.49(14)
C14 C15 H15 119.3
N1 C16 H16A 109.5
N1 C16 H16B 109.5
N1 C16 H16C 109.5
H16A C16 H16B 109.5
H16A C16 H16C 109.5
H16B C16 H16C 109.5
N1 C17 H17A 109.5
N1 C17 H17B 109.5
N1 C17 H17C 109.5
H17A C17 H17B 109.5
H17A C17 H17C 109.5
H17B C17 H17C 109.5

loop_
_geom_bond_atom_site_label_1
_geom_bond_atom_site_label_2
_geom_bond_distance
F1 C1 1.3517(18)
O1 C3 1.3494(19)
O1 H1 0.98(3)
O2 C7 1.2780(18)
O3 C9 1.3293(18)
O3 H3 0.94(3)
N1 C13 1.3642(19)
N1 C16 1.4485(19)
N1 C17 1.455(2)
C1 C2 1.370(2)
C1 C6 1.383(2)
C2 H2 0.9300
C2 C3 1.396(2)
C3 C4 1.416(2)
C4 C5 1.405(2)
C4 C7 1.481(2)
C5 H5 0.9300
C5 C6 1.382(2)
C6 H6 0.9300
C7 C8 1.417(2)
C8 H8 0.9300
C8 C9 1.384(2)
C9 C10 1.453(2)
C10 C11 1.400(2)
C10 C15 1.404(2)
C11 H11 0.9300
C11 C12 1.371(2)
C12 H12 0.9300
C12 C13 1.415(2)
C13 C14 1.407(2)
C14 H14 0.9300
C14 C15 1.375(2)
C15 H15 0.9300
C16 H16A 0.9600
C16 H16B 0.9600
C16 H16C 0.9600
C17 H17A 0.9600
C17 H17B 0.9600
C17 H17C 0.9600

loop_
_geom_hbond_atom_site_label_D
_geom_hbond_atom_site_label_H
_geom_hbond_atom_site_label_A
_geom_hbond_distance_DH
_geom_hbond_distance_HA
_geom_hbond_distance_DA
_geom_hbond_angle_DHA
_geom_hbond_site_symmetry_A
O1 H1 O2 0.98(3) 1.64(3) 2.5250(18) 147(2) .
O1 H1 O3 0.98(3) 2.55(3) 3.2280(18) 126.1(19) 3_665
O3 H3 O2 0.94(3) 1.62(3) 2.5012(18) 153(2) .

loop_
_geom_torsion_atom_site_label_1
_geom_torsion_atom_site_label_2
_geom_torsion_atom_site_label_3
_geom_torsion_atom_site_label_4
_geom_torsion
F1 C1 C2 C3 178.37(14)
F1 C1 C6 C5 -179.77(14)
O1 C3 C4 C5 178.07(14)
O1 C3 C4 C7 -1.4(2)
O2 C7 C8 C9 -3.5(2)
O3 C9 C10 C11 176.32(13)
O3 C9 C10 C15 -1.5(2)
N1 C13 C14 C15 178.72(15)
C1 C2 C3 O1 -177.28(15)
C1 C2 C3 C4 1.8(2)
C2 C1 C6 C5 -0.1(2)
C2 C3 C4 C5 -1.0(2)
C2 C3 C4 C7 179.58(14)
C3 C4 C5 C6 -0.5(2)
C3 C4 C7 O2 -1.7(2)
C3 C4 C7 C8 178.25(14)
C4 C5 C6 C1 1.0(2)
C4 C7 C8 C9 176.50(13)
C5 C4 C7 O2 178.84(13)
C5 C4 C7 C8 -1.2(2)
C6 C1 C2 C3 -1.3(3)
C7 C4 C5 C6 178.98(14)
C7 C8 C9 O3 -0.2(2)
C7 C8 C9 C10 179.55(13)
C8 C9 C10 C11 -3.4(2)
C8 C9 C10 C15 178.73(14)
C9 C10 C11 C12 -178.77(14)
C9 C10 C15 C14 179.42(14)
C10 C11 C12 C13 -0.9(2)
C11 C10 C15 C14 1.4(2)
C11 C12 C13 N1 -178.14(15)
C11 C12 C13 C14 2.0(2)
C12 C13 C14 C15 -1.4(2)
C13 C14 C15 C10 -0.3(2)
C15 C10 C11 C12 -0.9(2)
C16 N1 C13 C12 176.00(14)
C16 N1 C13 C14 -4.1(2)
C17 N1 C13 C12 -1.2(2)
C17 N1 C13 C14 178.72(15)
